data_7011009
loop_
_publ_author_name
'George J. P. Britovsek'
'Vernon C. Gibson'
'Stefan K. Spitzmesser'
'Kilian P. Tellmann'
'Andrew J. P. White'
'David J. Williams'

_publ_section_title
;
 Cationic 2,6-bis(imino)pyridine iron and cobalt complexes: synthesis,
 structures, ethylene polymerisation and ethylene/polar monomer
 co-polymerisation studies
;
_journal_issue 6
_journal_name_full 'J. Chem. Soc., Dalton Trans.'
_journal_page_first 1159
_journal_page_last 1171
_journal_paper_doi 10.1039/b106614p
_journal_year 2002
_chemical_formula_sum 'C40 H54 Cl4 F6 Fe N3 O2 Sb'
_chemical_formula_weight 1042.26
_chemical_name_systematic
; 
? 
;
_space_group_IT_number 14
_symmetry_cell_setting monoclinic
_symmetry_space_group_name_Hall '-P 2ybc'
_symmetry_space_group_name_H-M 'P 1 21/c 1'
_atom_sites_solution_hydrogens geom
_atom_sites_solution_primary direct
_atom_sites_solution_secondary difmap
_audit_creation_method SHELXL
_cell_angle_alpha 90.00
_cell_angle_beta 94.950(9)
_cell_angle_gamma 90.00
_cell_formula_units_Z 4
_cell_length_a 15.005(2)
_cell_length_b 16.903(2)
_cell_length_c 18.815(2)
_cell_measurement_reflns_used 38
_cell_measurement_temperature 293(2)
_cell_measurement_theta_max 12.53
_cell_measurement_theta_min 2.17
_cell_volume 4754.2(10)
_computing_cell_refinement 'Siemens XSCANS'
_computing_data_collection 'Siemens XSCANS'
_computing_data_reduction 'Siemens SHELXTL'
_computing_molecular_graphics 'Siemens SHELXTL'
_computing_publication_material 'Siemens SHELXTL'
_computing_structure_refinement 'SHELXL-93 (Sheldrick, 1993)'
_computing_structure_solution 'SHELXS-86 (Sheldrick, 1990)'
_diffrn_ambient_temperature 293(2)
_diffrn_measurement_device 'Siemens P4'
_diffrn_measurement_method '\w scans'
_diffrn_radiation_monochromator graphite
_diffrn_radiation_source 'fine-focus sealed tube'
_diffrn_radiation_type MoK\a
_diffrn_radiation_wavelength 0.71073
_diffrn_reflns_av_R_equivalents 0.0372
_diffrn_reflns_av_sigmaI/netI 0.0909
_diffrn_reflns_limit_h_max 17
_diffrn_reflns_limit_h_min 0
_diffrn_reflns_limit_k_max 20
_diffrn_reflns_limit_k_min 0
_diffrn_reflns_limit_l_max 22
_diffrn_reflns_limit_l_min -22
_diffrn_reflns_number 8638
_diffrn_reflns_theta_max 25.00
_diffrn_reflns_theta_min 1.82
_diffrn_standards_decay_% 4.42
_diffrn_standards_interval_count 97
_diffrn_standards_number 3
_exptl_absorpt_coefficient_mu 1.157
_exptl_absorpt_correction_T_max 0.5531
_exptl_absorpt_correction_T_min 0.4865
_exptl_absorpt_correction_type Ellipsoidal
_exptl_crystal_colour Orange/red
_exptl_crystal_density_diffrn 1.456
_exptl_crystal_description prisms
_exptl_crystal_F_000 2120
_exptl_crystal_size_max 0.77
_exptl_crystal_size_mid 0.73
_exptl_crystal_size_min 0.33
_refine_diff_density_max 0.645
_refine_diff_density_min -0.581
_refine_diff_density_rms 0.085
_refine_ls_extinction_coef 0.0003(2)
_refine_ls_extinction_expression Fc^*^=kFc[1+0.001xFc^2^\l^3^/sin(2\q)]^-1/4^
_refine_ls_extinction_method SHELXL
_refine_ls_goodness_of_fit_all 1.003
_refine_ls_goodness_of_fit_obs 1.104
_refine_ls_matrix_type full
_refine_ls_number_parameters 550
_refine_ls_number_reflns 7209
_refine_ls_number_restraints 36
_refine_ls_restrained_S_all 1.053
_refine_ls_restrained_S_obs 1.111
_refine_ls_R_factor_all 0.1253
_refine_ls_R_factor_obs 0.0656
_refine_ls_shift/esd_max 0.003
_refine_ls_shift/esd_mean 0.000
_refine_ls_structure_factor_coef Fsqd
_refine_ls_weighting_details 'w=1/[\s^2^(Fo^2^)+(0.0835P)^2^+0.0000P] where P=(Fo^2^+2Fc^2^)/3'
_refine_ls_weighting_scheme calc
_refine_ls_wR_factor_all 0.1920
_refine_ls_wR_factor_obs 0.1513
_reflns_number_observed 4802
_reflns_number_total 8301
_reflns_observed_criterion >2sigma(I)
_cod_data_source_file b106614p.txt
_cod_data_source_block VG9902
_cod_depositor_comments
;
The following automatic conversions were performed:
'_symmetry_cell_setting' value 'Monoclinic' changed to 'monoclinic'
according to '/home/saulius/struct/CIF-dictionaries/cif_core.dic'
dictionary named 'cif_core.dic' version 2.4.1 from 2010-06-29.

Automatic conversion script
Id: cif_fix_enum 1527 2010-12-29 10:47:43Z saulius 

The following automatic conversions were performed:

'_refine_ls_weighting_scheme' value 'calc
w=1/[\s^2^(Fo^2^)+(0.0835P)^2^+0.0000P] where P=(Fo^2^+2Fc^2^)/3' was
changed to 'calc'. New tag '_refine_ls_weighting_details' was
created. The value of the new tag was set to
'w=1/[\s^2^(Fo^2^)+(0.0835P)^2^+0.0000P] where P=(Fo^2^+2Fc^2^)/3'.

Automatic conversion script
Id: cif_fix_values 3143 2015-03-26 13:38:13Z robertas 
;
_cod_original_cell_volume 4754.3(9)
_cod_original_sg_symbol_H-M P2(1)/c
_cod_original_formula_sum 'C40 H54 N3 O2 Fe Sb F6 Cl4'
_cod_database_code 7011009

loop_
_symmetry_equiv_pos_as_xyz
'x, y, z'
'-x, y+1/2, -z+1/2'
'-x, -y, -z'
'x, -y-1/2, z-1/2'

loop_
_atom_site_aniso_label
_atom_site_aniso_U_11
_atom_site_aniso_U_22
_atom_site_aniso_U_33
_atom_site_aniso_U_23
_atom_site_aniso_U_13
_atom_site_aniso_U_12
Fe 0.0395(5) 0.0343(4) 0.0476(5) 0.0021(4) -0.0077(4) -0.0002(4)
O1 0.061(3) 0.049(3) 0.049(3) -0.002(2) -0.007(2) 0.003(2)
O2 0.048(3) 0.049(3) 0.045(2) 0.003(2) -0.008(2) 0.002(2)
N1 0.045(3) 0.039(3) 0.048(3) 0.002(2) -0.009(2) 0.001(2)
C2 0.060(4) 0.042(3) 0.051(4) 0.009(3) -0.009(3) 0.006(3)
C3 0.070(5) 0.056(5) 0.084(6) 0.017(4) -0.012(4) 0.020(4)
C4 0.057(5) 0.071(6) 0.103(7) 0.021(5) -0.026(5) 0.014(4)
C5 0.052(4) 0.064(5) 0.091(6) 0.005(5) -0.026(4) 0.003(4)
C6 0.045(4) 0.050(4) 0.052(4) -0.007(3) -0.005(3) 0.001(3)
C7 0.060(4) 0.035(3) 0.055(4) 0.003(3) -0.005(3) -0.001(3)
N7 0.058(3) 0.031(3) 0.049(3) 0.006(2) -0.007(3) -0.004(2)
C8 0.072(5) 0.034(4) 0.109(7) 0.019(4) -0.007(5) -0.003(4)
C9 0.040(3) 0.053(4) 0.056(4) 0.001(3) -0.009(3) -0.006(3)
N9 0.046(3) 0.041(3) 0.047(3) -0.002(2) -0.005(2) -0.003(2)
C10 0.052(5) 0.070(5) 0.108(7) 0.006(5) -0.012(5) -0.007(4)
C11 0.055(4) 0.028(3) 0.055(4) 0.004(3) -0.006(3) -0.008(3)
C12 0.064(5) 0.046(4) 0.061(4) -0.001(3) -0.006(4) -0.011(3)
C13 0.081(6) 0.067(5) 0.065(5) 0.001(4) -0.020(4) -0.017(5)
C14 0.062(5) 0.082(6) 0.095(7) 0.011(5) -0.027(5) -0.023(5)
C15 0.053(4) 0.074(5) 0.093(6) 0.002(5) -0.001(4) -0.005(4)
C16 0.062(4) 0.037(3) 0.061(4) 0.004(3) -0.001(3) -0.008(3)
C17 0.102(7) 0.068(5) 0.056(4) -0.008(4) -0.004(4) -0.016(5)
C18 0.146(11) 0.074(6) 0.067(6) -0.006(5) 0.034(6) -0.013(7)
C19 0.132(10) 0.085(7) 0.085(7) -0.021(6) 0.020(7) 0.008(7)
C20 0.063(5) 0.055(4) 0.072(5) 0.001(4) 0.006(4) -0.008(4)
C21 0.116(8) 0.078(6) 0.077(6) 0.025(5) 0.000(6) -0.001(6)
C22 0.078(6) 0.076(6) 0.116(8) -0.004(6) 0.015(6) -0.003(5)
C23 0.040(3) 0.042(3) 0.068(4) 0.001(3) -0.002(3) -0.009(3)
C24 0.052(4) 0.042(4) 0.071(5) -0.006(3) -0.003(3) -0.005(3)
C25 0.072(6) 0.042(4) 0.115(8) -0.007(5) 0.010(5) -0.008(4)
C26 0.098(7) 0.047(5) 0.114(8) 0.022(5) 0.021(6) -0.010(5)
C27 0.094(7) 0.064(5) 0.076(6) 0.018(5) 0.011(5) -0.004(5)
C28 0.060(4) 0.053(4) 0.065(5) 0.011(4) 0.003(4) -0.009(3)
C29 0.055(4) 0.054(4) 0.074(5) -0.010(4) -0.007(4) -0.007(4)
C30 0.078(6) 0.098(7) 0.076(6) -0.013(5) 0.004(5) -0.004(6)
C31 0.067(6) 0.144(11) 0.108(9) -0.030(8) -0.026(6) -0.017(7)
C32 0.086(6) 0.069(5) 0.058(5) 0.009(4) 0.007(4) -0.009(5)
C33 0.099(7) 0.091(7) 0.067(5) 0.005(5) -0.009(5) -0.026(6)
C34 0.100(8) 0.103(8) 0.105(8) -0.017(7) 0.020(7) 0.002(7)
C35 0.062(4) 0.036(3) 0.060(4) -0.001(3) 0.002(3) 0.002(3)
C36 0.054(4) 0.053(4) 0.058(4) 0.009(3) -0.001(3) 0.016(3)
C37 0.052(4) 0.043(4) 0.056(4) 0.014(3) -0.011(3) -0.001(3)
C38 0.088(6) 0.062(5) 0.074(5) -0.002(4) 0.021(5) 0.020(5)
C39 0.075(6) 0.080(6) 0.066(5) 0.012(4) -0.020(4) 0.003(5)
Sb 0.0794(4) 0.0632(3) 0.0656(3) 0.0024(3) -0.0131(3) 0.0049(3)
F11 0.200(17) 0.126(14) 0.088(8) 0.060(9) -0.033(8) -0.013(11)
F12 0.160(10) 0.086(6) 0.103(7) -0.014(5) -0.014(6) -0.054(6)
F13 0.123(11) 0.169(15) 0.283(23) 0.010(15) 0.060(13) 0.090(11)
F14 0.186(13) 0.188(14) 0.190(13) 0.011(11) -0.052(11) -0.101(11)
F15 0.245(16) 0.134(10) 0.127(10) -0.016(8) 0.043(10) 0.117(11)
F16 0.166(12) 0.117(9) 0.065(5) 0.041(6) -0.008(6) 0.004(8)
C40 0.245(19) 0.237(19) 0.189(16) 0.010(15) 0.030(15) -0.015(16)
Cl1 0.240(7) 0.232(7) 0.157(5) 0.033(5) 0.068(5) -0.030(6)
Cl2 0.258(8) 0.317(10) 0.172(5) 0.049(6) 0.089(6) 0.031(7)
C45 0.267(20) 0.248(20) 0.226(19) -0.007(17) 0.045(16) -0.001(17)
Cl5 0.138(6) 0.199(9) 0.238(10) 0.066(8) 0.068(6) 0.040(6)

loop_
_atom_site_label
_atom_site_type_symbol
_atom_site_fract_x
_atom_site_fract_y
_atom_site_fract_z
_atom_site_U_iso_or_equiv
_atom_site_thermal_displace_type
_atom_site_occupancy
_atom_site_calc_flag
_atom_site_refinement_flags
_atom_site_disorder_group
Fe Fe 0.67698(6) 0.31807(5) 0.07440(5) 0.0411(2) Uani 1 d . .
O1 O 0.6152(3) 0.3780(3) 0.1446(3) 0.0535(12) Uani 1 d . .
O2 O 0.5900(3) 0.3494(3) -0.0027(2) 0.0479(11) Uani 1 d . .
N1 N 0.7839(4) 0.2427(3) 0.1078(3) 0.0446(13) Uani 1 d . .
C2 C 0.7672(5) 0.1679(4) 0.1258(4) 0.052(2) Uani 1 d . .
C3 C 0.8343(6) 0.1225(5) 0.1616(5) 0.071(2) Uani 1 d . .
H3A H 0.8232(6) 0.0709(5) 0.1754(5) 0.085 Uiso 1 calc R .
C4 C 0.9166(6) 0.1555(6) 0.1759(6) 0.079(3) Uani 1 d . .
H4A H 0.9619(6) 0.1260(6) 0.2001(6) 0.095 Uiso 1 calc R .
C5 C 0.9342(6) 0.2312(5) 0.1554(5) 0.071(2) Uani 1 d . .
H5A H 0.9908(6) 0.2532(5) 0.1648(5) 0.085 Uiso 1 calc R .
C6 C 0.8663(5) 0.2734(4) 0.1209(4) 0.049(2) Uani 1 d . .
C7 C 0.6743(5) 0.1406(4) 0.1033(4) 0.051(2) Uani 1 d . .
N7 N 0.6211(4) 0.1951(3) 0.0795(3) 0.0467(13) Uani 1 d . .
C8 C 0.6555(6) 0.0533(4) 0.1041(6) 0.072(3) Uani 1 d . .
H8A H 0.5949(16) 0.0438(6) 0.0853(35) 0.108 Uiso 1 calc R .
H8B H 0.6639(45) 0.0341(9) 0.1523(7) 0.108 Uiso 1 calc R .
H8C H 0.6957(31) 0.0263(6) 0.0754(30) 0.108 Uiso 1 calc R .
C9 C 0.8735(4) 0.3565(5) 0.0930(4) 0.051(2) Uani 1 d . .
N9 N 0.8006(4) 0.3885(3) 0.0703(3) 0.0453(13) Uani 1 d . .
C10 C 0.9651(6) 0.3924(6) 0.0936(6) 0.078(3) Uani 1 d . .
H10A H 1.0020(16) 0.3597(25) 0.0665(35) 0.117 Uiso 1 calc R .
H10B H 0.9912(22) 0.3962(43) 0.1418(6) 0.117 Uiso 1 calc R .
H10C H 0.9605(8) 0.4443(19) 0.0728(38) 0.117 Uiso 1 calc R .
C11 C 0.5308(5) 0.1767(4) 0.0503(4) 0.047(2) Uani 1 d . .
C12 C 0.5202(5) 0.1540(4) -0.0224(4) 0.057(2) Uani 1 d . .
C13 C 0.4323(7) 0.1430(6) -0.0524(5) 0.072(2) Uani 1 d . .
H13A H 0.4222(7) 0.1277(6) -0.0999(5) 0.087 Uiso 1 calc R .
C14 C 0.3610(6) 0.1544(6) -0.0126(6) 0.082(3) Uani 1 d . .
H14A H 0.3031(6) 0.1470(6) -0.0334(6) 0.098 Uiso 1 calc R .
C15 C 0.3743(6) 0.1766(6) 0.0576(5) 0.074(2) Uani 1 d . .
H15A H 0.3254(6) 0.1839(6) 0.0840(5) 0.089 Uiso 1 calc R .
C16 C 0.4600(5) 0.1882(4) 0.0897(4) 0.054(2) Uani 1 d . .
C17 C 0.5967(7) 0.1423(6) -0.0679(4) 0.076(2) Uani 1 d . .
H17A H 0.6524(7) 0.1527(6) -0.0383(4) 0.091 Uiso 1 calc R .
C18 C 0.5918(9) 0.1999(6) -0.1312(5) 0.094(3) Uani 1 d . .
H18A H 0.6416(9) 0.1908(6) -0.1590(5) 0.141 Uiso 1 calc R .
H18B H 0.5939(9) 0.2533(6) -0.1138(5) 0.141 Uiso 1 calc R .
H18C H 0.5370(9) 0.1917(6) -0.1605(5) 0.141 Uiso 1 calc R .
C19 C 0.5998(9) 0.0554(7) -0.0953(6) 0.100(4) Uani 1 d . .
H19A H 0.6491(9) 0.0494(7) -0.1242(6) 0.150 Uiso 1 calc R .
H19B H 0.5450(9) 0.0433(7) -0.1233(6) 0.150 Uiso 1 calc R .
H19C H 0.6073(9) 0.0200(7) -0.0554(6) 0.150 Uiso 1 calc R .
C20 C 0.4729(6) 0.2120(5) 0.1688(5) 0.063(2) Uani 1 d . .
H20A H 0.5251(6) 0.2469(5) 0.1752(5) 0.076 Uiso 1 calc R .
C21 C 0.4921(8) 0.1383(7) 0.2158(5) 0.091(3) Uani 1 d . .
H21A H 0.5425(8) 0.1104(7) 0.2001(5) 0.136 Uiso 1 calc R .
H21B H 0.4407(8) 0.1042(7) 0.2121(5) 0.136 Uiso 1 calc R .
H21C H 0.5050(8) 0.1543(7) 0.2646(5) 0.136 Uiso 1 calc R .
C22 C 0.3926(7) 0.2566(6) 0.1936(6) 0.089(3) Uani 1 d . .
H22A H 0.4040(7) 0.2699(6) 0.2431(6) 0.134 Uiso 1 calc R .
H22B H 0.3404(7) 0.2238(6) 0.1872(6) 0.134 Uiso 1 calc R .
H22C H 0.3831(7) 0.3041(6) 0.1660(6) 0.134 Uiso 1 calc R .
C23 C 0.7980(5) 0.4688(4) 0.0421(4) 0.051(2) Uani 1 d . .
C24 C 0.8016(5) 0.5334(4) 0.0880(4) 0.055(2) Uani 1 d . .
C25 C 0.7963(6) 0.6088(5) 0.0573(6) 0.076(3) Uani 1 d . .
H25A H 0.7983(6) 0.6532(5) 0.0866(6) 0.092 Uiso 1 calc R .
C26 C 0.7884(8) 0.6183(5) -0.0145(7) 0.085(3) Uani 1 d . .
H26A H 0.7871(8) 0.6690(5) -0.0336(7) 0.103 Uiso 1 calc R .
C27 C 0.7824(7) 0.5553(6) -0.0585(5) 0.078(3) Uani 1 d . .
H27A H 0.7743(7) 0.5636(6) -0.1075(5) 0.093 Uiso 1 calc R .
C28 C 0.7880(5) 0.4776(5) -0.0325(4) 0.059(2) Uani 1 d . .
C29 C 0.8101(5) 0.5240(5) 0.1686(4) 0.062(2) Uani 1 d . .
H29A H 0.8130(5) 0.4675(5) 0.1800(4) 0.074 Uiso 1 calc R .
C30 C 0.7299(7) 0.5595(7) 0.2014(5) 0.084(3) Uani 1 d . .
H30A H 0.7370(7) 0.5528(7) 0.2522(5) 0.126 Uiso 1 calc R .
H30B H 0.6763(7) 0.5332(7) 0.1824(5) 0.126 Uiso 1 calc R .
H30C H 0.7257(7) 0.6148(7) 0.1901(5) 0.126 Uiso 1 calc R .
C31 C 0.8947(7) 0.5641(9) 0.2033(6) 0.108(4) Uani 1 d . .
H31A H 0.8977(7) 0.5569(9) 0.2541(6) 0.162 Uiso 1 calc R .
H31B H 0.8928(7) 0.6196(9) 0.1924(6) 0.162 Uiso 1 calc R .
H31C H 0.9465(7) 0.5408(9) 0.1851(6) 0.162 Uiso 1 calc R .
C32 C 0.7886(7) 0.4077(6) -0.0823(5) 0.071(2) Uani 1 d . .
H32A H 0.7790(7) 0.3597(6) -0.0547(5) 0.085 Uiso 1 calc R .
C33 C 0.7138(7) 0.4129(7) -0.1431(5) 0.087(3) Uani 1 d . .
H33A H 0.7165(7) 0.3675(7) -0.1735(5) 0.130 Uiso 1 calc R .
H33B H 0.7213(7) 0.4601(7) -0.1703(5) 0.130 Uiso 1 calc R .
H33C H 0.6569(7) 0.4144(7) -0.1234(5) 0.130 Uiso 1 calc R .
C34 C 0.8787(8) 0.4005(8) -0.1125(7) 0.102(4) Uani 1 d . .
H34A H 0.8780(8) 0.3558(8) -0.1441(7) 0.153 Uiso 1 calc R .
H34B H 0.9245(8) 0.3934(8) -0.0742(7) 0.153 Uiso 1 calc R .
H34C H 0.8905(8) 0.4478(8) -0.1384(7) 0.153 Uiso 1 calc R .
C35 C 0.5377(5) 0.4079(4) 0.1339(4) 0.053(2) Uani 1 d . .
C36 C 0.4878(5) 0.4089(4) 0.0685(4) 0.055(2) Uani 1 d . .
H36A H 0.4312(5) 0.4316(4) 0.0671(4) 0.066 Uiso 1 calc R .
C37 C 0.5136(5) 0.3798(4) 0.0060(4) 0.051(2) Uani 1 d . .
C38 C 0.5006(7) 0.4445(5) 0.1978(5) 0.074(2) Uani 1 d . .
H38A H 0.5155(44) 0.4120(24) 0.2390(9) 0.111 Uiso 1 calc R .
H38B H 0.4368(8) 0.4486(41) 0.1895(17) 0.111 Uiso 1 calc R .
H38C H 0.5258(38) 0.4962(19) 0.2058(24) 0.111 Uiso 1 calc R .
C39 C 0.4489(6) 0.3817(6) -0.0604(5) 0.075(3) Uani 1 d . .
H39A H 0.4069(33) 0.4241(29) -0.0567(19) 0.113 Uiso 1 calc R .
H39B H 0.4174(38) 0.3324(18) -0.0652(23) 0.113 Uiso 1 calc R .
H39C H 0.4815(8) 0.3900(46) -0.1015(6) 0.113 Uiso 1 calc R .
Sb Sb 0.83701(5) 0.85942(4) 0.21159(3) 0.0705(2) Uani 1 d . .
F11 F 0.8390(18) 0.8105(14) 0.3008(10) 0.141(9) Uani 0.70 d P 1
F12 F 0.7586(9) 0.7821(6) 0.1756(5) 0.118(4) Uani 0.70 d P 1
F13 F 0.9302(12) 0.7931(12) 0.1915(13) 0.189(8) Uani 0.70 d P 1
F14 F 0.9246(13) 0.9300(12) 0.2418(10) 0.192(7) Uani 0.70 d PU 1
F15 F 0.7431(13) 0.9240(9) 0.2355(8) 0.167(7) Uani 0.70 d PU 1
F16 F 0.8310(12) 0.9128(9) 0.1243(6) 0.117(5) Uani 0.70 d P 1
F11' F 0.8382(43) 0.8313(35) 0.3010(32) 0.132(19) Uiso 0.30 d P 2
F12' F 0.8501(64) 0.7885(55) 0.1419(44) 0.335(38) Uiso 0.30 d P 2
F13' F 0.9454(29) 0.8439(29) 0.2181(22) 0.156(14) Uiso 0.30 d P 2
F14' F 0.8722(18) 0.9542(16) 0.2623(14) 0.096(7) Uiso 0.30 d P 2
F15' F 0.7314(22) 0.8926(20) 0.2047(17) 0.122(10) Uiso 0.30 d P 2
F16' F 0.8542(49) 0.8917(43) 0.1336(35) 0.210(30) Uiso 0.30 d P 2
C40 C 0.9000(19) 0.3419(17) 0.3718(13) 0.223(11) Uani 1 d U .
H40A H 0.9472(19) 0.3046(17) 0.3637(13) 0.268 Uiso 1 calc R .
H40B H 0.9265(19) 0.3942(17) 0.3767(13) 0.268 Uiso 1 calc R .
Cl1 Cl 0.8550(5) 0.3181(5) 0.4474(3) 0.207(3) Uani 1 d . .
Cl2 Cl 0.8179(6) 0.3410(6) 0.2964(4) 0.245(4) Uani 1 d U .
C45 C 0.8999(24) 0.6047(24) 0.4706(17) 0.246(13) Uani 1 d U .
Cl5 Cl 0.8627(6) 0.6683(7) 0.4034(7) 0.188(4) Uani 0.60 d PU .
Cl6 Cl 0.8474(17) 0.5162(16) 0.4524(13) 0.257(10) Uiso 0.40 d P .
Cl7 Cl 0.9118(17) 0.6999(17) 0.4897(14) 0.267(10) Uiso 0.40 d P .
Cl8 Cl 0.8518(22) 0.5729(23) 0.3973(18) 0.255(13) Uiso 0.30 d P .
Cl9 Cl 0.9703(24) 0.5402(22) 0.4440(17) 0.269(13) Uiso 0.30 d P .

loop_
_atom_type_symbol
_atom_type_description
_atom_type_scat_dispersion_real
_atom_type_scat_dispersion_imag
_atom_type_scat_source
C C 0.0033 0.0016 'International Tables Vol C Tables 4.2.6.8 and 6.1.1.4'
H H 0.0000 0.0000 'International Tables Vol C Tables 4.2.6.8 and 6.1.1.4'
N N 0.0061 0.0033 'International Tables Vol C Tables 4.2.6.8 and 6.1.1.4'
O O 0.0106 0.0060 'International Tables Vol C Tables 4.2.6.8 and 6.1.1.4'
F F 0.0171 0.0103 'International Tables Vol C Tables 4.2.6.8 and 6.1.1.4'
Cl Cl 0.1484 0.1585 'International Tables Vol C Tables 4.2.6.8 and 6.1.1.4'
Sb Sb -0.5866 1.5461 'International Tables Vol C Tables 4.2.6.8 and 6.1.1.4'
Fe Fe 0.3463 0.8444 'International Tables Vol C Tables 4.2.6.8 and 6.1.1.4'

loop_
_geom_angle_atom_site_label_1
_geom_angle_atom_site_label_2
_geom_angle_atom_site_label_3
_geom_angle
_geom_angle_site_symmetry_1
_geom_angle_site_symmetry_3
_geom_angle_publ_flag
O2 Fe O1 92.0(2) . . ?
O2 Fe N1 146.8(2) . . ?
O1 Fe N1 120.3(2) . . ?
O2 Fe N9 109.8(2) . . ?
O1 Fe N9 101.1(2) . . ?
N1 Fe N9 73.5(2) . . ?
O2 Fe N7 93.2(2) . . ?
O1 Fe N7 104.5(2) . . ?
N1 Fe N7 72.8(2) . . ?
N9 Fe N7 144.8(2) . . ?
C35 O1 Fe 125.4(5) . . ?
C37 O2 Fe 124.5(4) . . ?
C2 N1 C6 120.5(6) . . ?
C2 N1 Fe 119.6(5) . . ?
C6 N1 Fe 119.2(5) . . ?
N1 C2 C3 120.0(7) . . ?
N1 C2 C7 114.2(6) . . ?
C3 C2 C7 125.8(7) . . ?
C4 C3 C2 118.4(8) . . ?
C3 C4 C5 121.5(7) . . ?
C6 C5 C4 118.0(8) . . ?
N1 C6 C5 121.6(7) . . ?
N1 C6 C9 112.8(6) . . ?
C5 C6 C9 125.6(7) . . ?
N7 C7 C2 114.7(6) . . ?
N7 C7 C8 126.9(7) . . ?
C2 C7 C8 118.1(6) . . ?
C7 N7 C11 121.0(6) . . ?
C7 N7 Fe 117.3(5) . . ?
C11 N7 Fe 121.4(4) . . ?
N9 C9 C10 126.6(7) . . ?
N9 C9 C6 115.6(6) . . ?
C10 C9 C6 117.8(6) . . ?
C9 N9 C23 121.2(6) . . ?
C9 N9 Fe 117.6(5) . . ?
C23 N9 Fe 121.2(4) . . ?
C16 C11 C12 122.5(7) . . ?
C16 C11 N7 120.7(6) . . ?
C12 C11 N7 116.6(7) . . ?
C13 C12 C11 116.7(8) . . ?
C13 C12 C17 119.4(8) . . ?
C11 C12 C17 123.9(7) . . ?
C14 C13 C12 120.8(8) . . ?
C15 C14 C13 120.7(8) . . ?
C14 C15 C16 120.7(9) . . ?
C11 C16 C15 118.8(8) . . ?
C11 C16 C20 121.8(7) . . ?
C15 C16 C20 119.5(8) . . ?
C12 C17 C18 111.8(9) . . ?
C12 C17 C19 111.0(8) . . ?
C18 C17 C19 110.0(8) . . ?
C22 C20 C16 112.8(8) . . ?
C22 C20 C21 109.7(9) . . ?
C16 C20 C21 110.3(7) . . ?
C24 C23 C28 122.2(7) . . ?
C24 C23 N9 120.5(7) . . ?
C28 C23 N9 117.3(6) . . ?
C23 C24 C25 117.5(8) . . ?
C23 C24 C29 122.3(7) . . ?
C25 C24 C29 120.2(8) . . ?
C26 C25 C24 121.1(9) . . ?
C27 C26 C25 121.0(9) . . ?
C26 C27 C28 121.8(9) . . ?
C27 C28 C23 116.4(8) . . ?
C27 C28 C32 121.3(8) . . ?
C23 C28 C32 122.1(7) . . ?
C24 C29 C30 111.2(7) . . ?
C24 C29 C31 112.0(8) . . ?
C30 C29 C31 108.0(8) . . ?
C28 C32 C34 110.5(8) . . ?
C28 C32 C33 112.0(8) . . ?
C34 C32 C33 110.1(9) . . ?
O1 C35 C36 124.4(7) . . ?
O1 C35 C38 115.8(7) . . ?
C36 C35 C38 119.8(7) . . ?
C37 C36 C35 126.2(7) . . ?
O2 C37 C36 125.5(6) . . ?
O2 C37 C39 114.8(7) . . ?
C36 C37 C39 119.7(7) . . ?
F16' Sb F13' 83.5(29) . . ?
F16' Sb F15' 92.4(27) . . ?
F13' Sb F15' 169.6(21) . . ?
F16' Sb F11' 169.3(35) . . ?
F13' Sb F11' 87.5(26) . . ?
F15' Sb F11' 95.5(23) . . ?
F16' Sb F12' 61.6(33) . . ?
F13' Sb F12' 77.2(31) . . ?
F15' Sb F12' 109.2(32) . . ?
F11' Sb F12' 121.9(36) . . ?
F14 Sb F12 173.3(9) . . ?
F14 Sb F13 85.7(10) . . ?
F12 Sb F13 88.0(9) . . ?
F14 Sb F15 94.6(10) . . ?
F12 Sb F15 91.8(8) . . ?
F13 Sb F15 177.6(8) . . ?
F14 Sb F11 93.1(10) . . ?
F12 Sb F11 88.7(9) . . ?
F13 Sb F11 87.8(11) . . ?
F15 Sb F11 89.8(10) . . ?
F14 Sb F16 86.4(7) . . ?
F12 Sb F16 92.2(6) . . ?
F13 Sb F16 95.3(9) . . ?
F15 Sb F16 87.1(7) . . ?
F11 Sb F16 176.8(10) . . ?
F16' Sb F14' 96.4(28) . . ?
F13' Sb F14' 82.4(18) . . ?
F15' Sb F14' 88.7(13) . . ?
F11' Sb F14' 76.6(23) . . ?
F12' Sb F14' 151.3(31) . . ?
F16' F12' Sb 53.8(35) . . ?
Sb F16' F12' 64.6(38) . . ?
Cl1 C40 Cl2 111.7(16) . . ?
Cl8 C45 Cl9 76.4(23) . . ?
Cl8 C45 Cl7 123.3(30) . . ?
Cl9 C45 Cl7 131.1(29) . . ?
Cl8 C45 Cl6 50.6(17) . . ?
Cl9 C45 Cl6 69.7(21) . . ?
Cl7 C45 Cl6 158.8(29) . . ?
Cl8 C45 Cl5 58.7(19) . . ?
Cl9 C45 Cl5 111.8(23) . . ?
Cl7 C45 Cl5 64.7(18) . . ?
Cl6 C45 Cl5 106.6(22) . . ?
Cl8 Cl5 C45 56.9(16) . . ?
Cl8 Cl5 Cl7 112.8(16) . . ?
C45 Cl5 Cl7 56.0(14) . . ?
Cl8 Cl6 C45 60.4(18) . . ?
Cl8 Cl6 Cl9 71.8(20) . . ?
C45 Cl6 Cl9 53.1(15) . . ?
C45 Cl7 Cl5 59.3(15) . . ?
Cl6 Cl8 C45 69.0(22) . . ?
Cl6 Cl8 Cl5 129.1(27) . . ?
C45 Cl8 Cl5 64.4(20) . . ?
Cl6 Cl8 Cl9 65.6(19) . . ?
C45 Cl8 Cl9 52.6(17) . . ?
Cl5 Cl8 Cl9 99.4(21) . . ?
C45 Cl9 Cl6 57.2(18) . . ?
C45 Cl9 Cl8 51.0(17) . . ?
Cl6 Cl9 Cl8 42.5(13) . . ?

loop_
_geom_bond_atom_site_label_1
_geom_bond_atom_site_label_2
_geom_bond_distance
_geom_bond_site_symmetry_2
_geom_bond_publ_flag
Fe O2 1.940(4) . ?
Fe O1 1.960(5) . ?
Fe N1 2.101(5) . ?
Fe N9 2.211(6) . ?
Fe N7 2.247(5) . ?
O1 C35 1.267(9) . ?
O2 C37 1.279(9) . ?
N1 C2 1.338(9) . ?
N1 C6 1.345(9) . ?
C2 C3 1.393(10) . ?
C2 C7 1.495(10) . ?
C3 C4 1.360(13) . ?
C4 C5 1.368(13) . ?
C5 C6 1.361(10) . ?
C6 C9 1.507(10) . ?
C7 N7 1.274(9) . ?
C7 C8 1.502(9) . ?
N7 C11 1.450(8) . ?
C9 N9 1.261(9) . ?
C9 C10 1.502(11) . ?
N9 C23 1.457(9) . ?
C11 C16 1.361(11) . ?
C11 C12 1.417(10) . ?
C12 C13 1.402(11) . ?
C12 C17 1.502(13) . ?
C13 C14 1.372(15) . ?
C14 C15 1.371(14) . ?
C15 C16 1.386(11) . ?
C16 C20 1.537(11) . ?
C17 C18 1.536(13) . ?
C17 C19 1.559(14) . ?
C20 C22 1.527(14) . ?
C20 C21 1.540(12) . ?
C23 C24 1.389(10) . ?
C23 C28 1.407(11) . ?
C24 C25 1.400(12) . ?
C24 C29 1.520(11) . ?
C25 C26 1.354(15) . ?
C26 C27 1.347(14) . ?
C27 C28 1.402(12) . ?
C28 C32 1.508(12) . ?
C29 C30 1.521(13) . ?
C29 C31 1.534(11) . ?
C32 C34 1.515(15) . ?
C32 C33 1.534(12) . ?
C35 C36 1.385(10) . ?
C35 C38 1.501(11) . ?
C36 C37 1.361(11) . ?
C37 C39 1.516(9) . ?
Sb F16' 1.61(7) . ?
Sb F13' 1.64(4) . ?
Sb F15' 1.68(3) . ?
Sb F11' 1.75(6) . ?
Sb F12' 1.80(9) . ?
Sb F14 1.829(13) . ?
Sb F12 1.848(8) . ?
Sb F13 1.856(12) . ?
Sb F15 1.868(12) . ?
Sb F11 1.869(15) . ?
Sb F16 1.869(10) . ?
Sb F14' 1.92(3) . ?
F12' F16' 1.75(10) . ?
C40 Cl1 1.67(2) . ?
C40 Cl2 1.80(3) . ?
C45 Cl8 1.59(4) . ?
C45 Cl9 1.63(4) . ?
C45 Cl7 1.65(4) . ?
C45 Cl6 1.71(4) . ?
C45 Cl5 1.72(4) . ?
Cl5 Cl8 1.62(4) . ?
Cl5 Cl7 1.80(3) . ?
Cl6 Cl8 1.42(4) . ?
Cl6 Cl9 1.91(4) . ?
Cl8 Cl9 1.99(5) . ?
